data_4089714
loop_
_publ_author_name
'Sugaya, Tomoaki'
'Ohba, Takeshi'
'Sai, Fumiya'
'Mashima, Shigeru'
'Fujihara, Takashi'
'Unoura, Kei'
'Nagasawa, Akira'

_publ_section_title
;
 Syntheses and Properties of Dinuclear Group 6 Metal Complexes with the
 Zwitterionic Sulfur Donor Ligand
 Bis(N,N-diethylamino)carbeniumdithiocarboxylate
;
_journal_issue 12
_journal_name_full Organometallics
_journal_page_first 3441
_journal_paper_doi 10.1021/om300831y
_journal_volume 32
_journal_year 2013
_chemical_formula_sum 'C20 H20 Cr2 N2 O10 S2'
_chemical_formula_weight 616.50
_space_group_IT_number 14
_space_group_name_Hall '-P 2ybc'
_space_group_name_H-M_alt 'P 1 21/c 1'
_symmetry_cell_setting monoclinic
_symmetry_space_group_name_H-M 'P 1 21/c 1'
_atom_sites_solution_hydrogens geom
_atom_sites_solution_primary direct
_atom_sites_solution_secondary difmap
_audit_creation_method SHELXL-97
_cell_angle_alpha 90.00
_cell_angle_beta 102.203(4)
_cell_angle_gamma 90.00
_cell_formula_units_Z 4
_cell_length_a 8.9141(15)
_cell_length_b 30.893(5)
_cell_length_c 10.0997(16)
_cell_measurement_reflns_used 3898
_cell_measurement_temperature 173(2)
_cell_measurement_theta_max 26.35
_cell_measurement_theta_min 2.34
_cell_volume 2718.4(8)
_computing_cell_refinement 'SAINT-W2K/NT(Bruker, 2003)'
_computing_data_collection 'SMART-W2K/NT(Bruker, 2003)'
_computing_data_reduction SAINT-W2K/NT
_computing_molecular_graphics 'Ortep-3 for Windows (Farrugia, 1997)'
_computing_publication_material SHELXTL-NT
_computing_structure_refinement SHELXTL-NT
_computing_structure_solution 'SHELXTL-NT(Bruker, 2003)'
_diffrn_ambient_temperature 173(2)
_diffrn_detector_area_resol_mean 8.366
_diffrn_measured_fraction_theta_full 0.996
_diffrn_measured_fraction_theta_max 0.996
_diffrn_measurement_device_type 'Bruker SMART APEX CCD area-detector'
_diffrn_measurement_method '\f and \w'
_diffrn_radiation_monochromator graphite
_diffrn_radiation_source 'fine-focus sealed tube'
_diffrn_radiation_type MoK\a
_diffrn_radiation_wavelength 0.71073
_diffrn_reflns_av_R_equivalents 0.0505
_diffrn_reflns_av_sigmaI/netI 0.0687
_diffrn_reflns_limit_h_max 11
_diffrn_reflns_limit_h_min -11
_diffrn_reflns_limit_k_max 40
_diffrn_reflns_limit_k_min -37
_diffrn_reflns_limit_l_max 7
_diffrn_reflns_limit_l_min -13
_diffrn_reflns_number 18376
_diffrn_reflns_theta_full 27.97
_diffrn_reflns_theta_max 27.97
_diffrn_reflns_theta_min 2.17
_diffrn_standards_decay_% 2
_diffrn_standards_interval_time 500
_diffrn_standards_number 113
_exptl_absorpt_coefficient_mu 1.005
_exptl_absorpt_correction_T_max 0.9239
_exptl_absorpt_correction_T_min 0.6661
_exptl_absorpt_correction_type empirical
_exptl_absorpt_process_details '(SADABS; Sheldrick, 1996)'
_exptl_crystal_colour purple
_exptl_crystal_density_diffrn 1.506
_exptl_crystal_density_method 'not measured'
_exptl_crystal_description plate
_exptl_crystal_F_000 1256
_exptl_crystal_size_max 0.44
_exptl_crystal_size_mid 0.18
_exptl_crystal_size_min 0.08
_refine_diff_density_max 0.457
_refine_diff_density_min -0.341
_refine_diff_density_rms 0.083
_refine_ls_extinction_method none
_refine_ls_goodness_of_fit_ref 0.991
_refine_ls_hydrogen_treatment mixed
_refine_ls_matrix_type full
_refine_ls_number_parameters 405
_refine_ls_number_reflns 6522
_refine_ls_number_restraints 0
_refine_ls_restrained_S_all 0.991
_refine_ls_R_factor_all 0.0862
_refine_ls_R_factor_gt 0.0438
_refine_ls_shift/su_max 0.001
_refine_ls_shift/su_mean 0.000
_refine_ls_structure_factor_coef Fsqd
_refine_ls_weighting_details 'calc w=1/[\s^2^(Fo^2^)+(0.0656P)^2^+0.0000P] where P=(Fo^2^+2Fc^2^)/3'
_refine_ls_weighting_scheme calc
_refine_ls_wR_factor_gt 0.1068
_refine_ls_wR_factor_ref 0.1287
_reflns_number_gt 4166
_reflns_number_total 6522
_reflns_threshold_expression >2sigma(I)
_cod_data_source_file om300831y_si_001.cif
_cod_data_source_block CrEtL
_cod_depositor_comments
;
The following automatic conversions were performed:

data item '_symmetry_cell_setting' value 'Monoclinic' was changed to
'monoclinic' in accordance with the
/home/saulius/struct/COD-crude-data/automatic-downloads/DataCite-retrospective/ACS/depositions/lib/dictionaries/cif_core.dic
dictionary named 'cif_core.dic' version 2.4.2 last updated on
2011-04-26.

Automatic conversion script
Id: cif_fix_values 6909 2019-04-08 15:41:33Z antanas 
;
_cod_original_cell_volume 2718.5(8)
_cod_original_sg_symbol_H-M P2(1)/c
_cod_database_code 4089714

loop_
_symmetry_equiv_pos_as_xyz
'x, y, z'
'-x, y+1/2, -z+1/2'
'-x, -y, -z'
'x, -y-1/2, z-1/2'

loop_
_atom_site_label
_atom_site_type_symbol
_atom_site_fract_x
_atom_site_fract_y
_atom_site_fract_z
_atom_site_U_iso_or_equiv
_atom_site_adp_type
_atom_site_occupancy
_atom_site_symmetry_multiplicity
_atom_site_calc_flag
C1 C 0.8678(3) 0.13422(10) 0.2700(3) 0.0307(6) Uani 1 1 d
C2 C 0.8119(3) 0.12752(9) 0.1205(3) 0.0258(6) Uani 1 1 d
C3 C 0.5810(4) 0.16773(12) 0.1386(4) 0.0413(8) Uani 1 1 d
C4 C 0.5832(6) 0.21622(15) 0.1536(6) 0.0627(12) Uani 1 1 d
C5 C 0.6598(4) 0.16417(13) -0.0838(3) 0.0423(8) Uani 1 1 d
C6 C 0.5151(6) 0.14582(19) -0.1734(5) 0.0663(13) Uani 1 1 d
C7 C 0.8314(4) 0.08039(12) -0.0734(3) 0.0395(8) Uani 1 1 d
C8 C 0.9081(6) 0.09297(16) -0.1864(4) 0.0606(11) Uani 1 1 d
C9 C 1.0500(4) 0.08716(12) 0.1256(4) 0.0429(8) Uani 1 1 d
C10 C 1.1738(5) 0.11759(19) 0.1027(6) 0.0656(13) Uani 1 1 d
C11 C 1.1896(4) 0.21102(13) 0.7016(4) 0.0506(9) Uani 1 1 d
C12 C 0.8973(4) 0.18842(11) 0.5887(3) 0.0452(8) Uani 1 1 d
C13 C 1.1389(4) 0.13370(11) 0.5865(3) 0.0369(7) Uani 1 1 d
C14 C 1.2801(4) 0.19532(11) 0.4749(3) 0.0438(8) Uani 1 1 d
C15 C 1.0407(5) 0.25173(13) 0.4892(3) 0.0493(9) Uani 1 1 d
C16 C 0.5315(4) -0.00953(12) 0.2924(3) 0.0447(8) Uani 1 1 d
C17 C 0.7661(4) 0.01162(11) 0.4808(3) 0.0443(8) Uani 1 1 d
C18 C 0.5197(4) 0.06911(12) 0.3966(3) 0.0451(8) Uani 1 1 d
C19 C 0.5529(4) 0.05480(11) 0.1408(3) 0.0372(7) Uani 1 1 d
C20 C 0.7976(4) 0.00967(11) 0.2210(4) 0.0447(8) Uani 1 1 d
Cr1 Cr 1.08884(6) 0.192769(16) 0.53310(5) 0.03322(14) Uani 1 1 d
Cr2 Cr 0.66139(6) 0.037602(16) 0.31370(5) 0.03238(14) Uani 1 1 d
H3A H 0.598(4) 0.1559(12) 0.219(4) 0.052(11) Uiso 1 1 d
H4A H 0.669(7) 0.2293(18) 0.181(5) 0.10(2) Uiso 1 1 d
H5A H 0.653(4) 0.1948(14) -0.082(4) 0.054(11) Uiso 1 1 d
H6A H 0.506(5) 0.1570(15) -0.255(5) 0.072(14) Uiso 1 1 d
H7A H 0.719(5) 0.0854(11) -0.099(4) 0.048(10) Uiso 1 1 d
H8A H 1.015(6) 0.0859(15) -0.172(4) 0.070(14) Uiso 1 1 d
H9A H 1.061(4) 0.0579(11) 0.084(3) 0.034(8) Uiso 1 1 d
H10A H 1.275(6) 0.1063(16) 0.154(5) 0.090(15) Uiso 1 1 d
H3B H 0.484(5) 0.1592(13) 0.090(4) 0.058(11) Uiso 1 1 d
H4B H 0.517(4) 0.2236(12) 0.217(4) 0.049(10) Uiso 1 1 d
H5B H 0.749(4) 0.1594(11) -0.118(3) 0.037(9) Uiso 1 1 d
H6B H 0.439(6) 0.1546(16) -0.139(5) 0.075(16) Uiso 1 1 d
H7B H 0.848(4) 0.0520(12) -0.056(3) 0.036(9) Uiso 1 1 d
H8B H 0.926(5) 0.1270(16) -0.191(4) 0.069(13) Uiso 1 1 d
H9B H 1.053(4) 0.0846(12) 0.218(4) 0.050(10) Uiso 1 1 d
H10B H 1.163(5) 0.1483(15) 0.137(4) 0.067(13) Uiso 1 1 d
H4C H 0.548(6) 0.2293(18) 0.070(6) 0.094(18) Uiso 1 1 d
H6C H 0.517(6) 0.1112(19) -0.184(5) 0.091(17) Uiso 1 1 d
H8C H 0.858(6) 0.0800(18) -0.267(6) 0.102(18) Uiso 1 1 d
H10C H 1.185(5) 0.1175(15) 0.015(5) 0.076(16) Uiso 1 1 d
N1 N 0.6890(3) 0.14998(8) 0.0597(2) 0.0299(5) Uani 1 1 d
N2 N 0.8925(3) 0.10145(8) 0.0585(2) 0.0306(5) Uani 1 1 d
O1 O 1.2567(4) 0.22320(12) 0.8055(3) 0.0829(11) Uani 1 1 d
O2 O 0.7855(3) 0.18761(10) 0.6250(3) 0.0675(8) Uani 1 1 d
O3 O 1.1775(3) 0.10064(8) 0.6265(3) 0.0499(6) Uani 1 1 d
O4 O 1.3948(3) 0.19558(10) 0.4461(3) 0.0644(8) Uani 1 1 d
O5 O 1.0074(4) 0.28687(9) 0.4668(3) 0.0741(9) Uani 1 1 d
O6 O 0.4477(4) -0.03809(10) 0.2791(3) 0.0684(9) Uani 1 1 d
O7 O 0.8262(4) -0.00590(10) 0.5761(3) 0.0669(8) Uani 1 1 d
O8 O 0.4332(4) 0.08784(11) 0.4403(3) 0.0731(9) Uani 1 1 d
O9 O 0.4828(3) 0.06064(9) 0.0336(2) 0.0555(7) Uani 1 1 d
O10 O 0.8722(4) -0.00759(10) 0.1580(3) 0.0692(8) Uani 1 1 d
S1 S 0.97245(9) 0.17930(3) 0.30343(7) 0.0361(2) Uani 1 1 d
S2 S 0.83110(9) 0.09845(3) 0.38465(7) 0.0369(2) Uani 1 1 d

loop_
_atom_site_aniso_label
_atom_site_aniso_U_11
_atom_site_aniso_U_22
_atom_site_aniso_U_33
_atom_site_aniso_U_23
_atom_site_aniso_U_13
_atom_site_aniso_U_12
C1 0.0299(15) 0.0337(16) 0.0275(14) -0.0004(11) 0.0039(11) -0.0022(12)
C2 0.0232(13) 0.0275(15) 0.0270(13) 0.0032(11) 0.0063(10) -0.0029(11)
C3 0.0344(18) 0.042(2) 0.050(2) 0.0036(16) 0.0139(15) 0.0063(15)
C4 0.064(3) 0.051(3) 0.082(3) -0.001(2) 0.035(3) 0.017(2)
C5 0.045(2) 0.043(2) 0.0351(17) 0.0085(14) 0.0009(14) 0.0108(16)
C6 0.055(3) 0.087(4) 0.045(2) 0.004(2) -0.016(2) 0.015(2)
C7 0.053(2) 0.0335(19) 0.0330(16) -0.0015(13) 0.0109(14) 0.0056(16)
C8 0.085(3) 0.064(3) 0.042(2) 0.0069(19) 0.034(2) 0.021(2)
C9 0.0304(17) 0.051(2) 0.047(2) 0.0084(16) 0.0089(14) 0.0132(15)
C10 0.028(2) 0.084(4) 0.088(4) 0.015(3) 0.020(2) 0.004(2)
C11 0.052(2) 0.054(2) 0.0430(19) -0.0128(16) 0.0037(16) 0.0103(18)
C12 0.051(2) 0.043(2) 0.0411(18) 0.0084(14) 0.0098(16) 0.0109(16)
C13 0.0332(16) 0.044(2) 0.0329(15) -0.0010(14) 0.0066(12) -0.0025(14)
C14 0.049(2) 0.0384(19) 0.0410(18) 0.0014(14) 0.0030(15) -0.0093(16)
C15 0.062(2) 0.044(2) 0.0404(18) -0.0025(15) 0.0067(16) -0.0016(18)
C16 0.055(2) 0.049(2) 0.0306(16) -0.0017(14) 0.0096(14) -0.0112(17)
C17 0.050(2) 0.040(2) 0.0411(18) 0.0016(14) 0.0056(15) -0.0063(16)
C18 0.051(2) 0.047(2) 0.0399(18) 0.0036(15) 0.0159(16) -0.0040(17)
C19 0.0350(16) 0.0394(18) 0.0382(17) 0.0013(13) 0.0100(13) -0.0040(14)
C20 0.051(2) 0.0362(19) 0.0478(19) 0.0076(15) 0.0131(16) 0.0022(16)
Cr1 0.0378(3) 0.0323(3) 0.0284(2) -0.00239(19) 0.00414(19) -0.0015(2)
Cr2 0.0357(3) 0.0307(3) 0.0308(2) 0.00095(19) 0.00723(19) -0.0051(2)
N1 0.0269(12) 0.0333(14) 0.0291(12) 0.0036(10) 0.0047(9) 0.0029(10)
N2 0.0290(13) 0.0337(14) 0.0291(12) 0.0031(10) 0.0064(10) 0.0051(10)
O1 0.080(2) 0.105(3) 0.0530(17) -0.0414(17) -0.0107(15) 0.0176(19)
O2 0.0560(18) 0.076(2) 0.078(2) 0.0183(15) 0.0311(15) 0.0195(15)
O3 0.0496(15) 0.0403(15) 0.0593(15) 0.0110(11) 0.0103(11) 0.0059(11)
O4 0.0466(17) 0.070(2) 0.081(2) 0.0091(15) 0.0230(14) -0.0079(14)
O5 0.110(3) 0.0370(17) 0.0721(19) 0.0028(13) 0.0124(17) 0.0176(16)
O6 0.083(2) 0.0660(19) 0.0548(16) -0.0091(13) 0.0125(14) -0.0440(17)
O7 0.077(2) 0.065(2) 0.0501(15) 0.0166(13) -0.0052(14) -0.0003(15)
O8 0.073(2) 0.078(2) 0.081(2) 0.0038(17) 0.0433(17) 0.0193(17)
O9 0.0512(15) 0.0697(19) 0.0408(13) 0.0062(12) -0.0013(11) -0.0031(13)
O10 0.086(2) 0.0564(19) 0.076(2) 0.0028(15) 0.0400(17) 0.0239(16)
S1 0.0424(4) 0.0365(4) 0.0274(4) 0.0024(3) 0.0027(3) -0.0127(3)
S2 0.0440(4) 0.0376(4) 0.0276(4) 0.0025(3) 0.0043(3) -0.0130(4)

loop_
_atom_type_symbol
_atom_type_description
_atom_type_scat_dispersion_real
_atom_type_scat_dispersion_imag
_atom_type_scat_source
C C 0.0033 0.0016 'International Tables Vol C Tables 4.2.6.8 and 6.1.1.4'
H H 0.0000 0.0000 'International Tables Vol C Tables 4.2.6.8 and 6.1.1.4'
N N 0.0061 0.0033 'International Tables Vol C Tables 4.2.6.8 and 6.1.1.4'
O O 0.0106 0.0060 'International Tables Vol C Tables 4.2.6.8 and 6.1.1.4'
S S 0.1246 0.1234 'International Tables Vol C Tables 4.2.6.8 and 6.1.1.4'
Cr Cr 0.3209 0.6236 'International Tables Vol C Tables 4.2.6.8 and 6.1.1.4'

loop_
_geom_angle_atom_site_label_1
_geom_angle_atom_site_label_2
_geom_angle_atom_site_label_3
_geom_angle
C2 C1 S1 111.7(2)
C2 C1 S2 122.0(2)
S1 C1 S2 126.19(17)
N2 C2 N1 125.1(2)
N2 C2 C1 117.6(2)
N1 C2 C1 117.2(3)
N1 C3 C4 115.3(3)
N1 C3 H3A 110(3)
C4 C3 H3A 109(3)
N1 C3 H3B 104(2)
C4 C3 H3B 109(2)
H3A C3 H3B 109(3)
C3 C4 H4A 119(4)
C3 C4 H4B 107(2)
H4A C4 H4B 107(4)
C3 C4 H4C 110(3)
H4A C4 H4C 101(5)
H4B C4 H4C 111(4)
N1 C5 C6 115.1(4)
N1 C5 H5A 106(2)
C6 C5 H5A 110(2)
N1 C5 H5B 109(2)
C6 C5 H5B 114(2)
H5A C5 H5B 103(3)
C5 C6 H6A 108(3)
C5 C6 H6B 107(3)
H6A C6 H6B 109(4)
C5 C6 H6C 114(3)
H6A C6 H6C 107(4)
H6B C6 H6C 112(4)
N2 C7 C8 115.5(3)
N2 C7 H7A 109(2)
C8 C7 H7A 111(2)
N2 C7 H7B 104(2)
C8 C7 H7B 108(2)
H7A C7 H7B 109(3)
C7 C8 H8A 115(3)
C7 C8 H8B 113(2)
H8A C8 H8B 94(3)
C7 C8 H8C 110(3)
H8A C8 H8C 108(4)
H8B C8 H8C 116(4)
N2 C9 C10 113.3(3)
N2 C9 H9A 103.9(18)
C10 C9 H9A 110.8(19)
N2 C9 H9B 108(2)
C10 C9 H9B 110(2)
H9A C9 H9B 111(3)
C9 C10 H10A 108(3)
C9 C10 H10B 114(2)
H10A C10 H10B 107(4)
C9 C10 H10C 112(3)
H10A C10 H10C 103(4)
H10B C10 H10C 111(4)
O1 C11 Cr1 177.6(4)
O2 C12 Cr1 176.7(3)
O3 C13 Cr1 174.1(3)
O4 C14 Cr1 176.7(3)
O5 C15 Cr1 176.9(4)
O6 C16 Cr2 178.2(4)
O7 C17 Cr2 176.2(3)
O8 C18 Cr2 177.3(3)
O9 C19 Cr2 172.6(3)
O10 C20 Cr2 175.5(3)
C11 Cr1 C15 87.94(16)
C11 Cr1 C12 92.37(16)
C15 Cr1 C12 87.95(16)
C11 Cr1 C14 88.81(16)
C15 Cr1 C14 93.48(16)
C12 Cr1 C14 178.18(15)
C11 Cr1 C13 89.56(15)
C15 Cr1 C13 177.29(14)
C12 Cr1 C13 91.12(14)
C14 Cr1 C13 87.50(14)
C11 Cr1 S1 171.17(14)
C15 Cr1 S1 84.81(10)
C12 Cr1 S1 92.40(11)
C14 Cr1 S1 86.61(10)
C13 Cr1 S1 97.77(9)
C16 Cr2 C19 85.87(14)
C16 Cr2 C20 92.01(16)
C19 Cr2 C20 85.84(15)
C16 Cr2 C17 87.08(15)
C19 Cr2 C17 171.69(15)
C20 Cr2 C17 90.02(16)
C16 Cr2 C18 89.79(16)
C19 Cr2 C18 90.31(14)
C20 Cr2 C18 175.61(15)
C17 Cr2 C18 94.07(15)
C16 Cr2 S2 169.65(10)
C19 Cr2 S2 102.78(10)
C20 Cr2 S2 94.25(11)
C17 Cr2 S2 84.69(11)
C18 Cr2 S2 84.55(11)
C2 N1 C3 120.7(2)
C2 N1 C5 124.2(3)
C3 N1 C5 114.6(3)
C2 N2 C7 124.1(2)
C2 N2 C9 121.3(3)
C7 N2 C9 114.3(3)
C1 S1 Cr1 117.03(10)
C1 S2 Cr2 120.41(10)

loop_
_geom_bond_atom_site_label_1
_geom_bond_atom_site_label_2
_geom_bond_distance
C1 C2 1.501(4)
C1 S1 1.670(3)
C1 S2 1.682(3)
C2 N2 1.322(4)
C2 N1 1.332(3)
C3 N1 1.479(4)
C3 C4 1.506(6)
C3 H3A 0.87(4)
C3 H3B 0.94(4)
C4 H4A 0.86(6)
C4 H4B 0.98(4)
C4 H4C 0.92(5)
C5 N1 1.483(4)
C5 C6 1.521(5)
C5 H5A 0.95(4)
C5 H5B 0.94(4)
C6 H6A 0.88(5)
C6 H6B 0.87(5)
C6 H6C 1.08(6)
C7 N2 1.479(4)
C7 C8 1.501(6)
C7 H7A 0.99(4)
C7 H7B 0.90(4)
C8 H8A 0.96(5)
C8 H8B 1.07(5)
C8 H8C 0.93(6)
C9 N2 1.491(4)
C9 C10 1.505(6)
C9 H9A 1.01(3)
C9 H9B 0.93(4)
C10 H10A 1.00(5)
C10 H10B 1.02(5)
C10 H10C 0.91(5)
C11 O1 1.155(4)
C11 Cr1 1.837(3)
C12 O2 1.133(4)
C12 Cr1 1.911(4)
C13 O3 1.125(4)
C13 Cr1 1.928(4)
C14 O4 1.121(4)
C14 Cr1 1.919(4)
C15 O5 1.135(4)
C15 Cr1 1.902(4)
C16 O6 1.146(4)
C16 Cr2 1.844(4)
C17 O7 1.135(4)
C17 Cr2 1.923(3)
C18 O8 1.125(4)
C18 Cr2 1.922(4)
C19 O9 1.144(4)
C19 Cr2 1.885(3)
C20 O10 1.145(5)
C20 Cr2 1.891(4)
Cr1 S1 2.3692(9)
Cr2 S2 2.4243(9)

loop_
_geom_torsion_atom_site_label_1
_geom_torsion_atom_site_label_2
_geom_torsion_atom_site_label_3
_geom_torsion_atom_site_label_4
_geom_torsion
S1 C1 C2 N2 96.7(3)
S2 C1 C2 N2 -81.2(3)
S1 C1 C2 N1 -80.2(3)
S2 C1 C2 N1 102.0(3)
O1 C11 Cr1 C15 -67(9)
O1 C11 Cr1 C12 -155(9)
O1 C11 Cr1 C14 26(9)
O1 C11 Cr1 C13 114(9)
O1 C11 Cr1 S1 -32(9)
O5 C15 Cr1 C11 -72(6)
O5 C15 Cr1 C12 21(6)
O5 C15 Cr1 C14 -160(6)
O5 C15 Cr1 C13 -49(8)
O5 C15 Cr1 S1 113(6)
O2 C12 Cr1 C11 40(6)
O2 C12 Cr1 C15 -47(6)
O2 C12 Cr1 C14 171(5)
O2 C12 Cr1 C13 130(6)
O2 C12 Cr1 S1 -132(6)
O4 C14 Cr1 C11 53(6)
O4 C14 Cr1 C15 141(6)
O4 C14 Cr1 C12 -77(8)
O4 C14 Cr1 C13 -36(6)
O4 C14 Cr1 S1 -134(6)
O3 C13 Cr1 C11 -18(3)
O3 C13 Cr1 C15 -40(5)
O3 C13 Cr1 C12 -110(3)
O3 C13 Cr1 C14 71(3)
O3 C13 Cr1 S1 158(3)
O6 C16 Cr2 C19 -62(9)
O6 C16 Cr2 C20 -148(9)
O6 C16 Cr2 C17 122(9)
O6 C16 Cr2 C18 28(9)
O6 C16 Cr2 S2 85(10)
O9 C19 Cr2 C16 -23(2)
O9 C19 Cr2 C20 70(2)
O9 C19 Cr2 C17 10(3)
O9 C19 Cr2 C18 -112(2)
O9 C19 Cr2 S2 163(2)
O10 C20 Cr2 C16 56(4)
O10 C20 Cr2 C19 -30(4)
O10 C20 Cr2 C17 143(4)
O10 C20 Cr2 C18 -59(5)
O10 C20 Cr2 S2 -132(4)
O7 C17 Cr2 C16 34(5)
O7 C17 Cr2 C19 2(6)
O7 C17 Cr2 C20 -58(5)
O7 C17 Cr2 C18 124(5)
O7 C17 Cr2 S2 -152(5)
O8 C18 Cr2 C16 -78(8)
O8 C18 Cr2 C19 8(8)
O8 C18 Cr2 C20 36(9)
O8 C18 Cr2 C17 -165(7)
O8 C18 Cr2 S2 111(8)
N2 C2 N1 C3 161.9(3)
C1 C2 N1 C3 -21.5(4)
N2 C2 N1 C5 -26.6(5)
C1 C2 N1 C5 150.0(3)
C4 C3 N1 C2 109.7(4)
C4 C3 N1 C5 -62.6(4)
C6 C5 N1 C2 118.2(4)
C6 C5 N1 C3 -69.8(4)
N1 C2 N2 C7 -23.8(5)
C1 C2 N2 C7 159.6(3)
N1 C2 N2 C9 163.1(3)
C1 C2 N2 C9 -13.5(4)
C8 C7 N2 C2 117.2(4)
C8 C7 N2 C9 -69.3(4)
C10 C9 N2 C2 -88.3(4)
C10 C9 N2 C7 98.0(4)
C2 C1 S1 Cr1 -175.07(16)
S2 C1 S1 Cr1 2.7(3)
C11 Cr1 S1 C1 -177.4(8)
C15 Cr1 S1 C1 -142.48(18)
C12 Cr1 S1 C1 -54.75(16)
C14 Cr1 S1 C1 123.72(17)
C13 Cr1 S1 C1 36.71(16)
C2 C1 S2 Cr2 -6.6(3)
S1 C1 S2 Cr2 175.82(15)
C16 Cr2 S2 C1 -164.6(7)
C19 Cr2 S2 C1 -18.33(17)
C20 Cr2 S2 C1 68.36(17)
C17 Cr2 S2 C1 157.98(18)
C18 Cr2 S2 C1 -107.40(17)
